data_1576569
loop_
_publ_author_name
'Liu, Tong-Tong'
'Li, Xiao-Wen'
'Cui, Yun-Shu'
'Deng, Zi-Hao'
'Liu, Feng'
'Zhai, Dan-Dan'
'Shi, Zhang-Jie'

_publ_section_title
;
 Modulating halide leaving-group trends through recognition by bisboranes.
;
_journal_issue 14
_journal_name_full 'Chemical science'
_journal_page_first 6949
_journal_page_last 6955
_journal_paper_doi 10.1039/d5sc10013e
_journal_volume 17
_journal_year 2026
_chemical_formula_moiety 'C22 H9 B F12'
_chemical_formula_sum 'C20 H9 B3 F12'
_chemical_formula_weight 509.70
_space_group_crystal_system monoclinic
_space_group_IT_number 15
_space_group_name_Hall '-C 2yc'
_space_group_name_H-M_alt 'C 1 2/c 1'
_atom_sites_solution_hydrogens mixed
_atom_sites_solution_primary dual
_audit_block_doi 10.5517/ccdc.csd.cc2hzrmw
_audit_creation_date 2021-01-18
_audit_creation_method
;
Olex2 1.3
(compiled Nov 21 2019 18:26:39 for OlexSys, GUI svn.r6003)
;
_audit_update_record
;
2024-01-04 deposited with the CCDC.	2026-02-06 downloaded from the CCDC.
;
_cell_angle_alpha 90
_cell_angle_beta 107.5950(10)
_cell_angle_gamma 90
_cell_formula_units_Z 8
_cell_length_a 23.3734(5)
_cell_length_b 11.8595(3)
_cell_length_c 15.6482(4)
_cell_measurement_reflns_used 6566
_cell_measurement_temperature 152.72
_cell_measurement_theta_max 68.19
_cell_measurement_theta_min 3.97
_cell_volume 4134.70(17)
_computing_cell_refinement 'SAINT V8.38A (2016)'
_computing_data_reduction 'SAINT V8.38A (2016)'
_computing_molecular_graphics 'Olex2 1.3 (Dolomanov et al., 2009)'
_computing_publication_material 'Olex2 1.3 (Dolomanov et al., 2009)'
_computing_structure_refinement 'SHELXL 2014/7 (Sheldrick, 2015)'
_computing_structure_solution 'SHELXT 2014/5 (Sheldrick, 2014)'
_diffrn_ambient_temperature 152.72
_diffrn_measured_fraction_theta_full 0.999
_diffrn_measured_fraction_theta_max 0.998
_diffrn_measurement_device_type 'Bruker APEX-II CCD'
_diffrn_measurement_method '\f and \w scans'
_diffrn_radiation_type CuK\a
_diffrn_radiation_wavelength 1.54178
_diffrn_reflns_av_R_equivalents 0.0411
_diffrn_reflns_av_unetI/netI 0.0320
_diffrn_reflns_Laue_measured_fraction_full 0.999
_diffrn_reflns_Laue_measured_fraction_max 0.998
_diffrn_reflns_limit_h_max 24
_diffrn_reflns_limit_h_min -28
_diffrn_reflns_limit_k_max 14
_diffrn_reflns_limit_k_min -13
_diffrn_reflns_limit_l_max 18
_diffrn_reflns_limit_l_min -18
_diffrn_reflns_number 15093
_diffrn_reflns_point_group_measured_fraction_full 0.999
_diffrn_reflns_point_group_measured_fraction_max 0.998
_diffrn_reflns_theta_full 67.679
_diffrn_reflns_theta_max 68.487
_diffrn_reflns_theta_min 3.968
_diffrn_source_current 1.1
_diffrn_source_power 0.055
_diffrn_source_voltage 50.0
_diffrn_standards_number 0
_exptl_absorpt_coefficient_mu 1.529
_exptl_absorpt_correction_T_max 0.7531
_exptl_absorpt_correction_T_min 0.6771
_exptl_absorpt_correction_type none
_exptl_absorpt_process_details
;
SADABS-2016/2 (Bruker,2016/2) was used for absorption correction.
wR2(int) was 0.1000 before and 0.0595 after correction.
The Ratio of minimum to maximum transmission is 0.8991.
The \l/2 correction factor is Not present.
;
_exptl_crystal_colour green
_exptl_crystal_colour_primary green
_exptl_crystal_density_diffrn 1.638
_exptl_crystal_description block
_exptl_crystal_F_000 2016
_exptl_crystal_size_max 0.08
_exptl_crystal_size_mid 0.08
_exptl_crystal_size_min 0.07
_refine_diff_density_max 0.577
_refine_diff_density_min -0.414
_refine_diff_density_rms 0.054
_refine_ls_extinction_method none
_refine_ls_goodness_of_fit_ref 1.080
_refine_ls_hydrogen_treatment mixed
_refine_ls_matrix_type full
_refine_ls_number_parameters 381
_refine_ls_number_reflns 3797
_refine_ls_number_restraints 187
_refine_ls_restrained_S_all 1.276
_refine_ls_R_factor_all 0.0666
_refine_ls_R_factor_gt 0.0545
_refine_ls_shift/su_max 0.000
_refine_ls_shift/su_mean 0.000
_refine_ls_structure_factor_coef Fsqd
_refine_ls_weighting_details 'w=1/[\s^2^(Fo^2^)+(0.0750P)^2^+5.6291P] where P=(Fo^2^+2Fc^2^)/3'
_refine_ls_weighting_scheme calc
_refine_ls_wR_factor_gt 0.1465
_refine_ls_wR_factor_ref 0.1575
_reflns_Friedel_coverage 0.000
_reflns_number_gt 3015
_reflns_number_total 3797
_reflns_threshold_expression 'I > 2\s(I)'
_cod_data_source_file d5sc10013e2.cif
_cod_data_source_block cu_ltt_2_177_0m_a
_cod_depositor_comments 'Adding full bibliography for 1576567--1576573.cif.'
_cod_database_code 1576569
_shelx_shelxl_version_number 2014/7
_shelx_space_group_comment
;
The symmetry employed for this shelxl refinement is uniquely defined
by the following loop, which should always be used as a source of
symmetry information in preference to the above space-group names.
They are only intended as comments.
;
_olex2_refinement_description
;
1. Fixed Uiso
 At 1.2 times of:
  All C(H) groups
2. Restrained distances
 C4-B1
 1.38 with sigma of 0.02
 F8-F10 \\sim F8-F12 \\sim F10-F12 \\sim F13-F14 \\sim F13-F15 \\sim F14-F15
 with sigma of 0.04
 C23-F8 \\sim C23-F10 \\sim C23-F12 \\sim C23-C16 \\sim C23-F13 \\sim C23-F14
\\sim C23-F15
 with sigma of 0.02
 F7-F9 \\sim F7-F11 \\sim F9-F11 \\sim F9A-F7A \\sim F9A-F11A \\sim F7A-F11A
 with sigma of 0.04
 C22-F7 \\sim C22-F9 \\sim C22-F11 \\sim C22-C11 \\sim C22-F9A \\sim C22-F7A
\\sim C22-F11A
 with sigma of 0.02
3. Rigid body (RIGU) restrains
 F8, F10, F12, C16, C23
 with sigma for 1-2 distances of 0.004 and sigma for 1-3 distances of 0.004
 F13, F14, F15, C16, C23
 with sigma for 1-2 distances of 0.004 and sigma for 1-3 distances of 0.004
 C3
 with sigma for 1-2 distances of 0.001 and sigma for 1-3 distances of 0.001
 F11A, F7A, F9A, C22, C11
 with sigma for 1-2 distances of 0.004 and sigma for 1-3 distances of 0.004
 F9, F7, C22, F11, C11
 with sigma for 1-2 distances of 0.004 and sigma for 1-3 distances of 0.004
4. Others
 Sof(F13)=Sof(F14)=Sof(F15)=1-FVAR(1)
 Sof(F8)=Sof(F10)=Sof(F12)=FVAR(1)
 Sof(F9A)=Sof(F7A)=Sof(F11A)=1-FVAR(2)
 Sof(F7)=Sof(F9)=Sof(F11)=FVAR(2)
5.a Aromatic/amide H refined with riding coordinates:
 C5(H5), C8(H8), C9(H9), C12(H12), C14(H14), C19(H19)
;
_olex2_submission_special_instructions 'No special instructions were received'

loop_
_space_group_symop_operation_xyz
'x, y, z'
'-x, y, -z+1/2'
'x+1/2, y+1/2, z'
'-x+1/2, y+1/2, -z+1/2'
'-x, -y, -z'
'x, -y, z-1/2'
'-x+1/2, -y+1/2, -z'
'x+1/2, -y+1/2, z-1/2'

loop_
_atom_site_label
_atom_site_type_symbol
_atom_site_fract_x
_atom_site_fract_y
_atom_site_fract_z
_atom_site_U_iso_or_equiv
_atom_site_adp_type
_atom_site_occupancy
_atom_site_site_symmetry_order
_atom_site_calc_flag
_atom_site_refinement_flags_posn
_atom_site_refinement_flags_adp
_atom_site_refinement_flags_occupancy
_atom_site_disorder_assembly
_atom_site_disorder_group
F1 F 0.44788(8) 0.91927(15) 0.48288(14) 0.0655(5) Uani 1 1 d . . . . .
F2 F 0.23331(8) 0.5180(2) 0.25468(15) 0.0743(6) Uani 1 1 d . . . . .
F3 F 0.35580(9) 0.96048(16) 0.44461(17) 0.0819(7) Uani 1 1 d . . . . .
F4 F 0.23025(8) 0.6722(2) 0.18278(12) 0.0792(7) Uani 1 1 d . . . . .
F5 F 0.39455(12) 0.85575(17) 0.55915(13) 0.0806(7) Uani 1 1 d . . . . .
F6 F 0.20569(7) 0.6702(2) 0.30379(14) 0.0832(7) Uani 1 1 d . . . . .
F7 F 0.56599(12) 0.91849(17) 0.3701(2) 0.0845(9) Uani 0.919(4) 1 d D U P A 1
F8 F 0.67813(11) 0.3610(2) 0.4523(2) 0.0739(10) Uani 0.816(6) 1 d D U P B 1
F9 F 0.59495(19) 0.8681(2) 0.26123(18) 0.0989(12) Uani 0.919(4) 1 d D U P A 1
F10 F 0.72636(17) 0.4725(4) 0.3941(3) 0.0967(15) Uani 0.816(6) 1 d D U P B 1
F11 F 0.65830(12) 0.8925(2) 0.3904(3) 0.1053(12) Uani 0.919(4) 1 d D U P A 1
F12 F 0.72541(14) 0.4952(3) 0.5298(2) 0.0959(13) Uani 0.816(6) 1 d D U P B 1
F13 F 0.6914(7) 0.4186(16) 0.5112(10) 0.095(5) Uani 0.184(6) 1 d D U P B 2
F14 F 0.6978(7) 0.4201(16) 0.3763(9) 0.091(5) Uani 0.184(6) 1 d D U P B 2
F15 F 0.7417(4) 0.5442(10) 0.4678(12) 0.088(5) Uani 0.184(6) 1 d D U P B 2
C1 C 0.41415(10) 0.6023(2) 0.36371(15) 0.0310(5) Uani 1 1 d . . . . .
C3 C 0.45527(10) 0.3956(2) 0.33470(15) 0.0318(5) Uani 1 1 d . . . . .
C2 C 0.48151(10) 0.33128(19) 0.28258(15) 0.0310(5) Uani 1 1 d . . . . .
C6 C 0.48029(11) 0.21181(19) 0.28051(16) 0.0336(5) Uani 1 1 d . . . . .
C13 C 0.45037(12) 0.1502(2) 0.32671(18) 0.0401(6) Uani 1 1 d . . . . .
H13 H 0.4496(13) 0.070(3) 0.326(2) 0.048 Uiso 1 1 d . U . . .
C17 C 0.42089(12) 0.2130(2) 0.37738(18) 0.0395(6) Uani 1 1 d . . . . .
H17 H 0.3998(14) 0.178(3) 0.413(2) 0.047 Uiso 1 1 d . U . . .
C7 C 0.42289(11) 0.3291(2) 0.38078(16) 0.0348(5) Uani 1 1 d . . . . .
H7 H 0.4048(13) 0.367(2) 0.4191(19) 0.042 Uiso 1 1 d . U . . .
C4 C 0.53018(10) 0.5733(2) 0.36914(15) 0.0317(5) Uani 1 1 d D . . . .
C5 C 0.42547(10) 0.7004(2) 0.41616(15) 0.0317(5) Uani 1 1 d . . . . .
H5 H 0.4654 0.7168 0.4513 0.038 Uiso 1 1 calc R U . . .
C8 C 0.54034(11) 0.6877(2) 0.35535(17) 0.0366(5) Uani 1 1 d . . . . .
H8 H 0.5069 0.7372 0.3357 0.044 Uiso 1 1 calc R U . . .
C9 C 0.35404(10) 0.5788(2) 0.31608(16) 0.0359(5) Uani 1 1 d . . . . .
H9 H 0.3444 0.5113 0.2822 0.043 Uiso 1 1 calc R U . . .
C10 C 0.37984(11) 0.7740(2) 0.41799(16) 0.0358(5) Uani 1 1 d . . . . .
C11 C 0.59801(12) 0.7308(2) 0.36975(18) 0.0420(6) Uani 1 1 d D U . . .
C12 C 0.32094(11) 0.7514(2) 0.36775(17) 0.0407(6) Uani 1 1 d . . . . .
H12 H 0.2897 0.8027 0.3676 0.049 Uiso 1 1 calc R U . . .
C14 C 0.58126(11) 0.5038(2) 0.39906(15) 0.0352(5) Uani 1 1 d . . . . .
H14 H 0.5762 0.4257 0.4085 0.042 Uiso 1 1 calc R U . . .
C15 C 0.30847(10) 0.6531(2) 0.31794(16) 0.0389(6) Uani 1 1 d . . . . .
C16 C 0.63875(11) 0.5468(3) 0.41509(17) 0.0417(6) Uani 1 1 d D U . . .
C18 C 0.39395(12) 0.8773(2) 0.47569(19) 0.0430(6) Uani 1 1 d . . . . .
C19 C 0.64727(12) 0.6606(3) 0.40040(18) 0.0460(7) Uani 1 1 d . . . . .
H19 H 0.6867 0.6898 0.4114 0.055 Uiso 1 1 calc R U . . .
B1 B 0.46576(12) 0.5239(2) 0.35435(16) 0.0305(5) Uani 1 1 d D . . . .
C23 C 0.69203(12) 0.4720(3) 0.4466(2) 0.0579(8) Uani 1 1 d D U . . .
C21 C 0.24435(12) 0.6280(3) 0.2652(2) 0.0534(8) Uani 1 1 d . . . . .
C22 C 0.60536(14) 0.8510(3) 0.3491(2) 0.0571(8) Uani 1 1 d D U . . .
F9A F 0.5588(9) 0.898(2) 0.2897(18) 0.080(6) Uani 0.081(4) 1 d D U P A 2
F7A F 0.6186(14) 0.908(2) 0.4247(13) 0.085(7) Uani 0.081(4) 1 d D U P A 2
F11A F 0.6517(9) 0.8576(16) 0.3159(17) 0.059(5) Uani 0.081(4) 1 d D U P A 2

loop_
_atom_site_aniso_label
_atom_site_aniso_U_11
_atom_site_aniso_U_22
_atom_site_aniso_U_33
_atom_site_aniso_U_23
_atom_site_aniso_U_13
_atom_site_aniso_U_12
F1 0.0501(10) 0.0500(10) 0.0967(14) -0.0231(9) 0.0224(9) -0.0064(8)
F2 0.0390(9) 0.0929(16) 0.0855(14) -0.0275(12) 0.0106(9) -0.0179(9)
F3 0.0637(12) 0.0464(10) 0.1151(17) -0.0175(11) -0.0038(11) 0.0244(9)
F4 0.0406(10) 0.131(2) 0.0525(11) 0.0033(11) -0.0061(8) 0.0068(11)
F5 0.1287(19) 0.0626(12) 0.0600(12) -0.0214(9) 0.0428(12) -0.0247(12)
F6 0.0285(8) 0.143(2) 0.0786(13) -0.0418(13) 0.0161(8) 0.0040(10)
F7 0.0959(19) 0.0393(11) 0.143(3) -0.0244(13) 0.0725(18) -0.0147(11)
F8 0.0453(13) 0.0699(17) 0.105(2) 0.0273(15) 0.0212(14) 0.0213(11)
F9 0.185(4) 0.0446(13) 0.0848(17) -0.0062(11) 0.0681(19) -0.0207(16)
F10 0.066(2) 0.131(3) 0.117(3) 0.069(2) 0.064(2) 0.055(2)
F11 0.0691(16) 0.0698(16) 0.172(3) -0.0273(18) 0.0296(17) -0.0432(13)
F12 0.0632(19) 0.119(3) 0.0768(19) 0.0097(17) -0.0229(15) 0.0063(18)
F13 0.078(8) 0.125(10) 0.086(7) 0.036(7) 0.030(6) 0.029(8)
F14 0.068(9) 0.118(10) 0.086(6) -0.001(6) 0.020(6) 0.057(7)
F15 0.020(4) 0.097(7) 0.135(11) 0.007(6) 0.007(5) 0.018(4)
C1 0.0267(11) 0.0349(12) 0.0313(11) 0.0016(9) 0.0087(9) 0.0006(9)
C3 0.0272(11) 0.0340(12) 0.0341(11) 0.0011(9) 0.0088(9) 0.0002(9)
C2 0.0313(11) 0.0291(11) 0.0336(11) 0.0016(9) 0.0112(9) -0.0009(9)
C6 0.0349(12) 0.0278(11) 0.0372(12) 0.0016(9) 0.0095(10) -0.0006(9)
C13 0.0433(14) 0.0289(13) 0.0464(14) 0.0034(10) 0.0109(11) -0.0048(10)
C17 0.0373(13) 0.0402(14) 0.0419(13) 0.0058(11) 0.0134(11) -0.0075(11)
C7 0.0309(12) 0.0393(13) 0.0359(12) -0.0001(10) 0.0124(9) -0.0024(10)
C4 0.0296(11) 0.0331(12) 0.0332(11) -0.0056(9) 0.0105(9) 0.0005(9)
C5 0.0267(11) 0.0341(12) 0.0343(11) 0.0017(9) 0.0093(9) 0.0012(9)
C8 0.0330(12) 0.0367(13) 0.0430(13) -0.0078(10) 0.0161(10) -0.0022(10)
C9 0.0316(12) 0.0435(14) 0.0332(11) -0.0036(10) 0.0107(9) -0.0020(10)
C10 0.0329(12) 0.0353(13) 0.0391(13) 0.0014(10) 0.0107(10) 0.0028(10)
C11 0.0418(14) 0.0429(14) 0.0462(14) -0.0154(11) 0.0208(11) -0.0118(11)
C12 0.0331(13) 0.0503(15) 0.0396(13) 0.0020(11) 0.0126(10) 0.0114(11)
C14 0.0322(12) 0.0417(13) 0.0329(11) -0.0024(10) 0.0117(9) 0.0031(10)
C15 0.0266(12) 0.0549(16) 0.0350(12) -0.0019(11) 0.0088(9) 0.0051(11)
C16 0.0292(12) 0.0608(16) 0.0359(12) -0.0042(11) 0.0113(10) 0.0020(11)
C18 0.0399(14) 0.0372(13) 0.0525(15) -0.0035(11) 0.0148(12) 0.0072(11)
C19 0.0306(13) 0.0664(18) 0.0432(14) -0.0138(13) 0.0145(10) -0.0114(12)
B1 0.0310(13) 0.0349(14) 0.0265(12) 0.0011(10) 0.0098(10) 0.0006(11)
C23 0.0297(13) 0.091(2) 0.0538(16) 0.0155(15) 0.0130(12) 0.0081(14)
C21 0.0293(13) 0.081(2) 0.0486(16) -0.0140(15) 0.0101(11) 0.0047(14)
C22 0.0595(18) 0.0467(16) 0.076(2) -0.0217(14) 0.0360(15) -0.0198(13)
F9A 0.079(8) 0.049(10) 0.111(11) -0.001(9) 0.028(7) -0.019(7)
F7A 0.104(16) 0.069(11) 0.096(8) -0.031(7) 0.049(8) -0.029(10)
F11A 0.070(9) 0.031(9) 0.092(12) -0.012(8) 0.048(9) -0.023(7)

loop_
_atom_type_symbol
_atom_type_description
_atom_type_scat_dispersion_real
_atom_type_scat_dispersion_imag
_atom_type_scat_source
C C 0.0181 0.0091 'International Tables Vol C Tables 4.2.6.8 and 6.1.1.4'
H H 0.0000 0.0000 'International Tables Vol C Tables 4.2.6.8 and 6.1.1.4'
B B 0.0090 0.0039 'International Tables Vol C Tables 4.2.6.8 and 6.1.1.4'
F F 0.0727 0.0534 'International Tables Vol C Tables 4.2.6.8 and 6.1.1.4'

loop_
_geom_angle_atom_site_label_1
_geom_angle_atom_site_label_2
_geom_angle_atom_site_label_3
_geom_angle
_geom_angle_site_symmetry_1
_geom_angle_site_symmetry_3
_geom_angle_publ_flag
C5 C1 C9 117.2(2) . . ?
C5 C1 B1 122.2(2) . . ?
C9 C1 B1 120.5(2) . . ?
C2 C3 C7 112.9(2) . . ?
C2 C3 B1 125.6(2) . . ?
C7 C3 B1 121.0(2) . . ?
C3 C2 C2 146.58(14) . 2_655 ?
C3 C2 C6 123.6(2) . . ?
C6 C2 C2 89.79(13) . 2_655 ?
C2 C6 C6 90.15(13) . 2_655 ?
C13 C6 C2 122.3(2) . . ?
C13 C6 C6 147.53(15) . 2_655 ?
C6 C13 H13 123.2(18) . . ?
C6 C13 C17 115.6(2) . . ?
C17 C13 H13 121.2(18) . . ?
C13 C17 H17 122.3(19) . . ?
C7 C17 C13 122.2(2) . . ?
C7 C17 H17 115.4(19) . . ?
C3 C7 H7 117.9(18) . . ?
C17 C7 C3 123.3(2) . . ?
C17 C7 H7 118.6(18) . . ?
C8 C4 C14 116.8(2) . . ?
C8 C4 B1 122.5(2) . . ?
C14 C4 B1 120.7(2) . . ?
C1 C5 H5 119.2 . . ?
C10 C5 C1 121.7(2) . . ?
C10 C5 H5 119.2 . . ?
C4 C8 H8 119.0 . . ?
C11 C8 C4 121.9(2) . . ?
C11 C8 H8 119.0 . . ?
C1 C9 H9 119.6 . . ?
C15 C9 C1 120.9(2) . . ?
C15 C9 H9 119.6 . . ?
C5 C10 C12 120.3(2) . . ?
C5 C10 C18 119.8(2) . . ?
C12 C10 C18 119.9(2) . . ?
C8 C11 C22 119.2(3) . . ?
C19 C11 C8 119.8(3) . . ?
C19 C11 C22 121.0(2) . . ?
C10 C12 H12 120.5 . . ?
C15 C12 C10 119.0(2) . . ?
C15 C12 H12 120.5 . . ?
C4 C14 H14 119.3 . . ?
C16 C14 C4 121.5(2) . . ?
C16 C14 H14 119.3 . . ?
C9 C15 C21 120.4(2) . . ?
C12 C15 C9 120.9(2) . . ?
C12 C15 C21 118.7(2) . . ?
C14 C16 C19 120.3(2) . . ?
C14 C16 C23 120.6(3) . . ?
C19 C16 C23 119.0(2) . . ?
F1 C18 C10 112.8(2) . . ?
F3 C18 F1 105.6(2) . . ?
F3 C18 F5 108.2(2) . . ?
F3 C18 C10 112.8(2) . . ?
F5 C18 F1 105.2(2) . . ?
F5 C18 C10 111.7(2) . . ?
C11 C19 C16 119.7(2) . . ?
C11 C19 H19 120.2 . . ?
C16 C19 H19 120.2 . . ?
C1 B1 C4 119.9(2) . . ?
C3 B1 C1 121.3(2) . . ?
C3 B1 C4 118.8(2) . . ?
F8 C23 C16 113.9(2) . . ?
F10 C23 F8 104.4(3) . . ?
F10 C23 F12 108.9(3) . . ?
F10 C23 C16 113.6(3) . . ?
F12 C23 F8 102.4(3) . . ?
F12 C23 C16 112.7(3) . . ?
F13 C23 F14 119.5(12) . . ?
F13 C23 F15 110.1(11) . . ?
F13 C23 C16 111.9(7) . . ?
F14 C23 F15 101.6(10) . . ?
F14 C23 C16 107.0(7) . . ?
F15 C23 C16 105.4(5) . . ?
F2 C21 F4 106.4(3) . . ?
F2 C21 C15 112.6(3) . . ?
F4 C21 C15 111.4(3) . . ?
F6 C21 F2 107.0(3) . . ?
F6 C21 F4 106.7(3) . . ?
F6 C21 C15 112.2(2) . . ?
F7 C22 F9 103.7(3) . . ?
F7 C22 C11 112.9(2) . . ?
F9 C22 C11 111.9(2) . . ?
F11 C22 F7 105.8(3) . . ?
F11 C22 F9 107.6(3) . . ?
F11 C22 C11 114.1(3) . . ?
F9A C22 C11 115.7(11) . . ?
F9A C22 F11A 107.1(15) . . ?
F7A C22 C11 107.9(13) . . ?
F7A C22 F9A 109.6(16) . . ?
F7A C22 F11A 108.8(15) . . ?
F11A C22 C11 107.6(9) . . ?

loop_
_geom_bond_atom_site_label_1
_geom_bond_atom_site_label_2
_geom_bond_distance
_geom_bond_site_symmetry_2
_geom_bond_publ_flag
F1 C18 1.328(3) . ?
F2 C21 1.331(4) . ?
F3 C18 1.320(3) . ?
F4 C21 1.337(4) . ?
F5 C18 1.327(3) . ?
F6 C21 1.327(3) . ?
F7 C22 1.334(4) . ?
F8 C23 1.365(4) . ?
F9 C22 1.337(4) . ?
F10 C23 1.310(4) . ?
F11 C22 1.307(4) . ?
F12 C23 1.329(4) . ?
F13 C23 1.197(10) . ?
F14 C23 1.302(11) . ?
F15 C23 1.399(10) . ?
C1 C5 1.402(3) . ?
C1 C9 1.405(3) . ?
C1 B1 1.565(3) . ?
C3 C2 1.388(3) . ?
C3 C7 1.430(3) . ?
C3 B1 1.557(4) . ?
C2 C2 1.523(4) 2_655 ?
C2 C6 1.417(3) . ?
C6 C6 1.514(5) 2_655 ?
C6 C13 1.360(3) . ?
C13 H13 0.95(3) . ?
C13 C17 1.410(4) . ?
C17 H17 0.95(3) . ?
C17 C7 1.378(4) . ?
C7 H7 0.94(3) . ?
C4 C8 1.406(4) . ?
C4 C14 1.409(3) . ?
C4 B1 1.566(3) . ?
C5 H5 0.9500 . ?
C5 C10 1.385(3) . ?
C8 H8 0.9500 . ?
C8 C11 1.395(3) . ?
C9 H9 0.9500 . ?
C9 C15 1.389(3) . ?
C10 C12 1.390(3) . ?
C10 C18 1.498(4) . ?
C11 C19 1.384(4) . ?
C11 C22 1.483(4) . ?
C12 H12 0.9500 . ?
C12 C15 1.384(4) . ?
C14 H14 0.9500 . ?
C14 C16 1.387(4) . ?
C15 C21 1.506(4) . ?
C16 C19 1.394(4) . ?
C16 C23 1.486(4) . ?
C19 H19 0.9500 . ?
C22 F9A 1.322(14) . ?
C22 F7A 1.315(13) . ?
C22 F11A 1.338(12) . ?

loop_
_geom_torsion_atom_site_label_1
_geom_torsion_atom_site_label_2
_geom_torsion_atom_site_label_3
_geom_torsion_atom_site_label_4
_geom_torsion
_geom_torsion_site_symmetry_1
_geom_torsion_site_symmetry_2
_geom_torsion_site_symmetry_3
_geom_torsion_site_symmetry_4
_geom_torsion_publ_flag
C1 C5 C10 C12 0.6(4) . . . . ?
C1 C5 C10 C18 179.4(2) . . . . ?
C1 C9 C15 C12 -0.9(4) . . . . ?
C1 C9 C15 C21 178.8(2) . . . . ?
C3 C2 C6 C6 -175.8(2) . . . 2_655 ?
C3 C2 C6 C13 3.3(4) . . . . ?
C2 C3 C7 C17 3.3(3) . . . . ?
C2 C3 B1 C1 145.1(2) . . . . ?
C2 C3 B1 C4 -37.7(3) . . . . ?
C2 C2 C6 C6 2.7(2) 2_655 . . 2_655 ?
C2 C2 C6 C13 -178.2(2) 2_655 . . . ?
C2 C6 C13 C17 -0.4(4) . . . . ?
C6 C6 C13 C17 178.0(4) 2_655 . . . ?
C6 C13 C17 C7 -0.8(4) . . . . ?
C13 C17 C7 C3 -0.8(4) . . . . ?
C7 C3 C2 C2 178.2(4) . . . 2_655 ?
C7 C3 C2 C6 -4.5(3) . . . . ?
C7 C3 B1 C1 -43.9(3) . . . . ?
C7 C3 B1 C4 133.3(2) . . . . ?
C4 C8 C11 C19 -1.5(4) . . . . ?
C4 C8 C11 C22 176.6(2) . . . . ?
C4 C14 C16 C19 -1.0(4) . . . . ?
C4 C14 C16 C23 -180.0(2) . . . . ?
C5 C1 C9 C15 3.0(3) . . . . ?
C5 C1 B1 C3 152.3(2) . . . . ?
C5 C1 B1 C4 -24.9(3) . . . . ?
C5 C10 C12 C15 1.7(4) . . . . ?
C5 C10 C18 F1 32.8(3) . . . . ?
C5 C10 C18 F3 152.5(2) . . . . ?
C5 C10 C18 F5 -85.4(3) . . . . ?
C8 C4 C14 C16 0.7(3) . . . . ?
C8 C4 B1 C1 -26.1(3) . . . . ?
C8 C4 B1 C3 156.6(2) . . . . ?
C8 C11 C19 C16 1.2(4) . . . . ?
C8 C11 C22 F7 37.9(4) . . . . ?
C8 C11 C22 F9 -78.7(4) . . . . ?
C8 C11 C22 F11 158.8(3) . . . . ?
C8 C11 C22 F9A -23.7(16) . . . . ?
C8 C11 C22 F7A 99.4(15) . . . . ?
C8 C11 C22 F11A -143.4(12) . . . . ?
C9 C1 C5 C10 -2.9(3) . . . . ?
C9 C1 B1 C3 -30.4(3) . . . . ?
C9 C1 B1 C4 152.4(2) . . . . ?
C9 C15 C21 F2 28.8(4) . . . . ?
C9 C15 C21 F4 -90.7(3) . . . . ?
C9 C15 C21 F6 149.6(3) . . . . ?
C10 C12 C15 C9 -1.5(4) . . . . ?
C10 C12 C15 C21 178.8(2) . . . . ?
C12 C10 C18 F1 -148.3(2) . . . . ?
C12 C10 C18 F3 -28.7(4) . . . . ?
C12 C10 C18 F5 93.5(3) . . . . ?
C12 C15 C21 F2 -151.4(3) . . . . ?
C12 C15 C21 F4 89.0(3) . . . . ?
C12 C15 C21 F6 -30.6(4) . . . . ?
C14 C4 C8 C11 0.5(3) . . . . ?
C14 C4 B1 C1 152.6(2) . . . . ?
C14 C4 B1 C3 -24.7(3) . . . . ?
C14 C16 C19 C11 0.1(4) . . . . ?
C14 C16 C23 F8 3.5(4) . . . . ?
C14 C16 C23 F10 122.9(4) . . . . ?
C14 C16 C23 F12 -112.6(3) . . . . ?
C14 C16 C23 F13 -52.1(12) . . . . ?
C14 C16 C23 F14 80.6(11) . . . . ?
C14 C16 C23 F15 -171.8(8) . . . . ?
C18 C10 C12 C15 -177.2(2) . . . . ?
C19 C11 C22 F7 -144.0(3) . . . . ?
C19 C11 C22 F9 99.3(4) . . . . ?
C19 C11 C22 F11 -23.2(4) . . . . ?
C19 C11 C22 F9A 154.3(16) . . . . ?
C19 C11 C22 F7A -82.6(15) . . . . ?
C19 C11 C22 F11A 34.6(13) . . . . ?
C19 C16 C23 F8 -175.5(3) . . . . ?
C19 C16 C23 F10 -56.1(5) . . . . ?
C19 C16 C23 F12 68.4(4) . . . . ?
C19 C16 C23 F13 129.0(12) . . . . ?
C19 C16 C23 F14 -98.3(11) . . . . ?
C19 C16 C23 F15 9.3(9) . . . . ?
B1 C1 C5 C10 174.5(2) . . . . ?
B1 C1 C9 C15 -174.4(2) . . . . ?
B1 C3 C2 C2 -10.1(6) . . . 2_655 ?
B1 C3 C2 C6 167.1(2) . . . . ?
B1 C3 C7 C17 -168.7(2) . . . . ?
B1 C4 C8 C11 179.3(2) . . . . ?
B1 C4 C14 C16 -178.0(2) . . . . ?
C23 C16 C19 C11 179.0(2) . . . . ?
C22 C11 C19 C16 -176.9(2) . . . . ?
